data_7011718
loop_
_publ_author_name
'Uehara, Kazuhiro'
'Hikichi, Shiro'
'Akita, Munetaka'

_publ_section_title
;
 Highly labile cationic tris-acetonitrile complexes, [TpRM(NCMe)3]OTf
 (M = Ni, Co; TpR: hydrotrispyrazolylborato, R = Ph, Me and iPr2):
 versatile precursors for TpR-containing nickel and cobalt complexes
;
_journal_issue 18
_journal_name_full 'Journal of the Chemical Society, Dalton Transactions'
_journal_page_first 3529
_journal_paper_doi 10.1039/b203377c
_journal_year 2002
_chemical_formula_moiety 'C44 H69 B Co F3 N14 O3 S '
_chemical_formula_sum 'C44 H69 B Co F3 N14 O3 S'
_chemical_formula_weight 1000.92
_space_group_IT_number 2
_symmetry_cell_setting triclinic
_symmetry_Int_Tables_number 2
_symmetry_space_group_name_Hall '-P 1'
_symmetry_space_group_name_H-M 'P -1'
_audit_creation_date 'Wed Jun 26 01:55:12 2002'
_audit_creation_method 'by teXsan'
_cell_angle_alpha 102.492(1)
_cell_angle_beta 113.435(3)
_cell_angle_gamma 85.1754(9)
_cell_formula_units_Z 2
_cell_length_a 11.9437(5)
_cell_length_b 22.519(1)
_cell_length_c 11.6969(4)
_cell_measurement_reflns_used 7742
_cell_measurement_temperature 213.2
_cell_measurement_theta_max 27.5
_cell_measurement_theta_min 0.9
_cell_volume 2818.2(2)
_computing_cell_refinement PROCESS-AUTO
_computing_data_collection PROCESS-AUTO
_computing_data_reduction 'teXsan Ver. 1.11'
_computing_publication_material 'teXsan Ver. 1.11'
_computing_structure_refinement SHELXL97
_computing_structure_solution SIR92
_diffrn_detector_area_resol_mean 10.00
_diffrn_measurement_device_type 'Rigaku RAXIS-IV Imaging Plate'
_diffrn_measurement_method \w
_diffrn_radiation_type 'Mo K\a'
_diffrn_radiation_wavelength 0.7107
_diffrn_reflns_av_R_equivalents 0.000
_diffrn_reflns_limit_h_max 15
_diffrn_reflns_limit_h_min 0
_diffrn_reflns_limit_k_max 29
_diffrn_reflns_limit_k_min -28
_diffrn_reflns_limit_l_max 13
_diffrn_reflns_limit_l_min -15
_diffrn_reflns_number 22700
_diffrn_reflns_theta_max 27.48
_exptl_absorpt_coefficient_mu 0.399
_exptl_absorpt_correction_T_max 0.961
_exptl_absorpt_correction_T_min 0.752
_exptl_absorpt_correction_type multi-scan
_exptl_absorpt_process_details '(Higashi, 1995)'
_exptl_crystal_colour orange
_exptl_crystal_density_diffrn 1.179
_exptl_crystal_density_method 'not measured'
_exptl_crystal_description block
_exptl_crystal_size_max 0.150
_exptl_crystal_size_mid 0.150
_exptl_crystal_size_min 0.150
_refine_diff_density_max 0.88
_refine_diff_density_min -1.52
_refine_ls_extinction_coef 0.0000
_refine_ls_extinction_expression Fc^*^=kFc[1+0.001xFc^2^\l^3^/sin(2\q)]^-1/4^
_refine_ls_extinction_method SHELXL
_refine_ls_goodness_of_fit_ref 1.474
_refine_ls_hydrogen_treatment noref
_refine_ls_number_parameters 648
_refine_ls_number_reflns 9432
_refine_ls_R_factor_gt 0.0701
_refine_ls_shift/su_max -0.0020
_refine_ls_structure_factor_coef Fsqd
_refine_ls_weighting_details 'w = 1/[\s^2^(Fo^2^) + (0.1000P)^2^+0.0000P] where P=(Fo^2^+2Fc^2^)/3'
_refine_ls_weighting_scheme calc
_refine_ls_wR_factor_ref 0.2131
_reflns_number_gt 9432
_reflns_number_total 11642
_reflns_threshold_expression >2.0sigma(I)
_cod_data_source_file b203377c.txt
_cod_data_source_block compound_1'Co
_cod_original_sg_symbol_H-M 'P -1         '
_cod_original_formula_sum 'C44 H69 B Co F3 N14 O3 S '
_cod_database_code 7011718

loop_
_symmetry_equiv_pos_as_xyz
x,y,z
-x,-y,-z

loop_
_atom_site_label
_atom_site_type_symbol
_atom_site_fract_x
_atom_site_fract_y
_atom_site_fract_z
_atom_site_U_iso_or_equiv
_atom_site_adp_type
_atom_site_occupancy
_atom_site_calc_flag
_atom_site_refinement_flags
_atom_site_disorder_assembly
_atom_site_disorder_group
Co(1) Co 0.32477(3) 0.23255(2) 0.12410(3) 0.0240(1) Uani 1.00 d . . .
S(1) S 0.7504(1) 0.05356(6) 0.7166(1) 0.0754(3) Uani 1.00 d . . .
F(1) F 0.8745(5) -0.0345(2) 0.6602(8) 0.210(3) Uani 1.00 d . . .
F(2) F 0.7085(5) -0.0624(2) 0.6659(6) 0.166(2) Uani 1.00 d . . .
F(3) F 0.7052(6) -0.0249(3) 0.5088(5) 0.189(3) Uani 1.00 d . . .
O(1) O 0.7994(5) 0.0532(3) 0.8425(4) 0.131(2) Uani 1.00 d . . .
O(2) O 0.8026(5) 0.0910(2) 0.6720(5) 0.132(2) Uani 1.00 d . . .
O(3) O 0.6216(4) 0.0651(2) 0.6865(6) 0.125(2) Uani 1.00 d . . .
N(11) N 0.4123(2) 0.3180(1) 0.1940(2) 0.0263(4) Uani 1.00 d . . .
N(12) N 0.3429(2) 0.3674(1) 0.1527(2) 0.0268(4) Uani 1.00 d . . .
N(21) N 0.1723(2) 0.2751(1) 0.1564(2) 0.0253(4) Uani 1.00 d . . .
N(22) N 0.1367(2) 0.3295(1) 0.1187(2) 0.0271(5) Uani 1.00 d . . .
N(31) N 0.2466(2) 0.2551(1) -0.0584(2) 0.0260(4) Uani 1.00 d . . .
N(32) N 0.2034(2) 0.3137(1) -0.0644(2) 0.0266(4) Uani 1.00 d . . .
N(41) N 0.2352(2) 0.1443(1) 0.0518(2) 0.0341(5) Uani 1.00 d . . .
N(51) N 0.4781(2) 0.1872(1) 0.0858(3) 0.0362(5) Uani 1.00 d . . .
N(61) N 0.4064(2) 0.2069(1) 0.3085(2) 0.0350(5) Uani 1.00 d . . .
N(81) N 0.2263(7) 0.4922(3) 0.5158(8) 0.137(2) Uani 1.00 d . . .
N(91) N 0.4688(5) 0.3168(2) 0.7035(5) 0.100(2) Uani 1.00 d . . .
N(101) N 0.7339(5) 0.2332(3) 0.8990(6) 0.110(2) Uani 1.00 d . . .
N(111) N 0.7543(7) 0.1547(3) 0.3722(8) 0.150(3) Uani 1.00 d . . .
N(121) N 0.6452(4) -0.0159(2) 0.1271(5) 0.087(1) Uani 1.00 d . . .
C(11) C 0.5244(3) 0.3399(1) 0.2719(3) 0.0319(6) Uani 1.00 d . . .
C(12) C 0.5279(3) 0.4023(1) 0.2804(3) 0.0405(7) Uani 1.00 d . . .
C(13) C 0.4122(3) 0.4189(1) 0.2050(3) 0.0343(6) Uani 1.00 d . . .
C(14) C 0.6262(3) 0.3001(1) 0.3377(3) 0.0357(6) Uani 1.00 d . . .
C(15) C 0.6620(3) 0.3174(2) 0.4826(3) 0.0544(9) Uani 1.00 d . . .
C(16) C 0.7360(3) 0.3043(2) 0.3045(4) 0.058(1) Uani 1.00 d . . .
C(17) C 0.3665(3) 0.4807(1) 0.1780(4) 0.0449(8) Uani 1.00 d . . .
C(18) C 0.3712(10) 0.5234(3) 0.2934(7) 0.163(4) Uani 1.00 d . . .
C(19) C 0.4393(10) 0.5055(3) 0.126(1) 0.199(6) Uani 1.00 d . . .
C(21) C 0.0941(2) 0.2615(1) 0.2030(3) 0.0301(6) Uani 1.00 d . . .
C(22) C 0.0075(3) 0.3077(2) 0.1954(3) 0.0426(7) Uani 1.00 d . . .
C(23) C 0.0349(3) 0.3496(1) 0.1407(3) 0.0367(6) Uani 1.00 d . . .
C(24) C 0.1045(3) 0.2047(1) 0.2539(3) 0.0351(6) Uani 1.00 d . . .
C(25) C -0.0132(3) 0.1667(2) 0.1816(4) 0.0546(9) Uani 1.00 d . . .
C(26) C 0.1313(4) 0.2201(2) 0.3972(4) 0.0557(9) Uani 1.00 d . . .
C(27) C -0.0288(3) 0.4080(2) 0.1078(4) 0.0510(9) Uani 1.00 d . . .
C(28) C -0.1016(7) 0.4028(4) -0.0269(9) 0.076(2) Uani 0.62 d P . .
C(28A) C -0.1742(8) 0.3996(5) 0.076(2) 0.075(4) Uani 0.38 d P . .
C(29) C -0.0965(9) 0.4344(4) 0.1970(10) 0.089(3) Uani 0.62 d P . .
C(29A) C 0.0247(10) 0.4592(4) 0.202(1) 0.058(3) Uani 0.38 d P . .
C(31) C 0.2304(3) 0.2271(1) -0.1773(3) 0.0312(6) Uani 1.00 d . . .
C(32) C 0.1780(3) 0.2672(1) -0.2595(3) 0.0385(7) Uani 1.00 d . . .
C(33) C 0.1614(3) 0.3215(1) -0.1863(3) 0.0310(6) Uani 1.00 d . . .
C(34) C 0.2665(3) 0.1622(1) -0.2107(3) 0.0346(6) Uani 1.00 d . . .
C(35) C 0.3620(3) 0.1591(2) -0.2693(3) 0.0479(8) Uani 1.00 d . . .
C(36) C 0.1549(3) 0.1245(2) -0.3030(3) 0.0496(8) Uani 1.00 d . . .
C(37) C 0.1116(3) 0.3805(2) -0.2266(3) 0.0426(7) Uani 1.00 d . . .
C(38) C 0.223(1) 0.4142(4) -0.228(1) 0.098(4) Uani 0.59 d P . .
C(38A) C 0.146(2) 0.3911(6) -0.329(1) 0.084(5) Uani 0.41 d P . .
C(39) C 0.015(2) 0.3696(5) -0.359(1) 0.148(7) Uani 0.59 d P . .
C(39A) C -0.0317(10) 0.3773(7) -0.272(2) 0.087(4) Uani 0.41 d P . .
C(41) C 0.1841(3) 0.0996(1) 0.0111(3) 0.0380(7) Uani 1.00 d . . .
C(42) C 0.1170(4) 0.0422(2) -0.0412(5) 0.070(1) Uani 1.00 d . . .
C(51) C 0.5527(3) 0.1619(1) 0.0591(3) 0.0357(6) Uani 1.00 d . . .
C(52) C 0.6475(4) 0.1288(2) 0.0227(4) 0.059(1) Uani 1.00 d . . .
C(61) C 0.4591(3) 0.1943(1) 0.4041(3) 0.0371(6) Uani 1.00 d . . .
C(62) C 0.5301(4) 0.1787(2) 0.5274(4) 0.063(1) Uani 1.00 d . . .
C(63) C 0.7671(4) -0.0222(2) 0.6413(4) 0.0559(10) Uani 1.00 d . . .
C(81) C 0.2609(5) 0.4442(3) 0.4842(5) 0.082(1) Uani 1.00 d . . .
C(82) C 0.3046(5) 0.3865(3) 0.4490(4) 0.078(1) Uani 1.00 d . . .
C(91) C 0.4883(4) 0.3207(2) 0.8077(5) 0.064(1) Uani 1.00 d . . .
C(92) C 0.5088(4) 0.3250(2) 0.9395(5) 0.065(1) Uani 1.00 d . . .
C(101) C 0.8145(4) 0.2294(2) 0.8673(5) 0.072(1) Uani 1.00 d . . .
C(102) C 0.9192(5) 0.2238(3) 0.8349(6) 0.087(2) Uani 1.00 d . . .
C(111) C 0.8151(5) 0.1149(2) 0.3958(6) 0.077(1) Uani 1.00 d . . .
C(112) C 0.8881(4) 0.0627(2) 0.4223(5) 0.070(1) Uani 1.00 d . . .
C(121) C 0.5821(4) 0.0077(2) 0.1724(5) 0.062(1) Uani 1.00 d . . .
C(122) C 0.4990(6) 0.0386(3) 0.2272(8) 0.106(2) Uani 1.00 d . . .
B(1) B 0.2087(3) 0.3574(1) 0.0589(3) 0.0261(6) Uani 1.00 d . . .
H(1) H 0.1731 0.3955 0.0400 0.0312 Uiso 1.00 calc . . .
H(2) H 0.5985 0.2590 0.3097 0.0437 Uiso 1.00 calc . . .
H(3) H 0.7242 0.2901 0.5233 0.0544 Uiso 1.00 calc . . .
H(4) H 0.6926 0.3583 0.5133 0.0544 Uiso 1.00 calc . . .
H(5) H 0.5918 0.3144 0.5015 0.0544 Uiso 1.00 calc . . .
H(6) H 0.7121 0.2925 0.2141 0.0581 Uiso 1.00 calc . . .
H(7) H 0.7991 0.2776 0.3458 0.0581 Uiso 1.00 calc . . .
H(8) H 0.7661 0.3453 0.3327 0.0581 Uiso 1.00 calc . . .
H(9) H 0.2840 0.4768 0.1175 0.0533 Uiso 1.00 calc . . .
H(10) H 0.4377 0.5128 0.3656 0.1630 Uiso 1.00 calc . . .
H(11) H 0.3831 0.5639 0.2866 0.1630 Uiso 1.00 calc . . .
H(12) H 0.2960 0.5214 0.3040 0.1630 Uiso 1.00 calc . . .
H(13) H 0.3936 0.5041 0.0370 0.1989 Uiso 1.00 calc . . .
H(14) H 0.5125 0.4821 0.1379 0.1989 Uiso 1.00 calc . . .
H(15) H 0.4601 0.5470 0.1690 0.1989 Uiso 1.00 calc . . .
H(16) H 0.5967 0.4285 0.3288 0.0488 Uiso 1.00 calc . . .
H(17) H -0.0576 0.3101 0.2239 0.0515 Uiso 1.00 calc . . .
H(18) H 0.1704 0.1812 0.2426 0.0429 Uiso 1.00 calc . . .
H(19) H -0.0809 0.1903 0.1913 0.0546 Uiso 1.00 calc . . .
H(20) H -0.0270 0.1557 0.0930 0.0546 Uiso 1.00 calc . . .
H(21) H -0.0051 0.1306 0.2153 0.0546 Uiso 1.00 calc . . .
H(22) H 0.2071 0.2419 0.4421 0.0557 Uiso 1.00 calc . . .
H(23) H 0.1369 0.1831 0.4275 0.0557 Uiso 1.00 calc . . .
H(24) H 0.0667 0.2448 0.4112 0.0557 Uiso 1.00 calc . . .
H(25) H 0.1571 0.2589 -0.3491 0.0468 Uiso 1.00 calc . . .
H(26) H 0.3876 0.1177 -0.2864 0.0479 Uiso 1.00 calc . . .
H(27) H 0.3269 0.1739 -0.3473 0.0479 Uiso 1.00 calc . . .
H(28) H 0.4312 0.1837 -0.2109 0.0479 Uiso 1.00 calc . . .
H(29) H 0.1790 0.0833 -0.3250 0.0496 Uiso 1.00 calc . . .
H(30) H 0.1173 0.1412 -0.3785 0.0496 Uiso 1.00 calc . . .
H(31) H 0.0977 0.1252 -0.2638 0.0496 Uiso 1.00 calc . . .
H(32) H 0.0322 0.0501 -0.0864 0.0700 Uiso 1.00 calc . . .
H(33) H 0.1258 0.0225 0.0271 0.0700 Uiso 1.00 calc . . .
H(34) H 0.1487 0.0165 -0.0979 0.0700 Uiso 1.00 calc . . .
H(35) H 0.6106 0.1036 -0.0604 0.0592 Uiso 1.00 calc . . .
H(36) H 0.7022 0.1572 0.0211 0.0592 Uiso 1.00 calc . . .
H(37) H 0.6919 0.1038 0.0830 0.0592 Uiso 1.00 calc . . .
H(38) H 0.6140 0.1728 0.5373 0.0629 Uiso 1.00 calc . . .
H(39) H 0.4987 0.1419 0.5321 0.0629 Uiso 1.00 calc . . .
H(40) H 0.5250 0.2110 0.5934 0.0629 Uiso 1.00 calc . . .
H(41) H 0.2376 0.3606 0.3909 0.0778 Uiso 1.00 calc . . .
H(42) H 0.3598 0.3898 0.4094 0.0778 Uiso 1.00 calc . . .
H(43) H 0.3472 0.3695 0.5237 0.0778 Uiso 1.00 calc . . .
H(44) H 0.4463 0.3029 0.9447 0.0653 Uiso 1.00 calc . . .
H(45) H 0.5871 0.3080 0.9825 0.0653 Uiso 1.00 calc . . .
H(46) H 0.5070 0.3669 0.9791 0.0653 Uiso 1.00 calc . . .
H(47) H 0.9134 0.1867 0.7741 0.0874 Uiso 1.00 calc . . .
H(48) H 0.9227 0.2577 0.7993 0.0874 Uiso 1.00 calc . . .
H(49) H 0.9917 0.2229 0.9102 0.0874 Uiso 1.00 calc . . .
H(50) H 0.8434 0.0269 0.3673 0.0699 Uiso 1.00 calc . . .
H(51) H 0.9613 0.0656 0.4087 0.0699 Uiso 1.00 calc . . .
H(52) H 0.9089 0.0600 0.5094 0.0699 Uiso 1.00 calc . . .
H(53) H 0.4240 0.0468 0.1604 0.1063 Uiso 1.00 calc . . .
H(54) H 0.5347 0.0762 0.2822 0.1063 Uiso 1.00 calc . . .
H(55) H 0.4824 0.0133 0.2751 0.1063 Uiso 1.00 calc . . .

loop_
_atom_site_aniso_label
_atom_site_aniso_U_11
_atom_site_aniso_U_22
_atom_site_aniso_U_33
_atom_site_aniso_U_12
_atom_site_aniso_U_13
_atom_site_aniso_U_23
Co(1) 0.0259(2) 0.0225(2) 0.0243(2) 0.0008(1) 0.0102(2) 0.0053(1)
S(1) 0.0842(8) 0.0694(7) 0.0681(8) -0.0125(6) 0.0196(7) 0.0193(6)
F(1) 0.170(4) 0.149(4) 0.389(10) 0.066(4) 0.207(6) 0.050(5)
F(2) 0.217(5) 0.059(2) 0.309(7) -0.013(2) 0.206(5) 0.009(3)
F(3) 0.242(7) 0.167(5) 0.115(4) -0.054(4) 0.059(4) -0.062(3)
O(1) 0.173(5) 0.159(4) 0.059(2) 0.029(4) 0.050(3) 0.019(3)
O(2) 0.211(5) 0.075(3) 0.167(5) -0.040(3) 0.135(5) 0.003(3)
O(3) 0.079(2) 0.105(3) 0.196(5) 0.039(2) 0.053(3) 0.057(3)
N(11) 0.028(1) 0.024(1) 0.027(1) 0.0008(9) 0.0105(9) 0.0059(9)
N(12) 0.031(1) 0.021(1) 0.027(1) -0.0009(9) 0.0107(10) 0.0033(8)
N(21) 0.0263(10) 0.026(1) 0.024(1) 0.0021(9) 0.0102(9) 0.0063(9)
N(22) 0.027(1) 0.026(1) 0.029(1) 0.0061(9) 0.0116(10) 0.0067(9)
N(31) 0.032(1) 0.024(1) 0.024(1) 0.0021(9) 0.0130(9) 0.0038(8)
N(32) 0.031(1) 0.024(1) 0.024(1) 0.0014(9) 0.0088(9) 0.0064(9)
N(41) 0.037(1) 0.032(1) 0.036(1) -0.001(1) 0.017(1) 0.007(1)
N(51) 0.036(1) 0.034(1) 0.037(1) 0.002(1) 0.014(1) 0.007(1)
N(61) 0.035(1) 0.037(1) 0.034(1) 0.002(1) 0.013(1) 0.010(1)
N(81) 0.148(6) 0.093(4) 0.184(7) -0.011(4) 0.083(6) 0.017(4)
N(91) 0.143(5) 0.092(3) 0.092(4) 0.026(3) 0.067(4) 0.039(3)
N(101) 0.075(3) 0.104(4) 0.154(5) 0.012(3) 0.044(3) 0.037(4)
N(111) 0.173(6) 0.093(4) 0.208(8) 0.050(4) 0.087(6) 0.073(5)
N(121) 0.083(3) 0.094(3) 0.090(3) 0.030(3) 0.047(3) 0.015(2)
C(11) 0.029(1) 0.033(1) 0.033(1) -0.002(1) 0.012(1) 0.004(1)
C(12) 0.038(1) 0.034(2) 0.044(2) -0.011(1) 0.009(1) 0.004(1)
C(13) 0.037(1) 0.026(1) 0.038(2) -0.005(1) 0.012(1) 0.004(1)
C(14) 0.028(1) 0.036(1) 0.039(2) -0.002(1) 0.007(1) 0.009(1)
C(15) 0.050(2) 0.058(2) 0.041(2) -0.001(2) 0.003(2) 0.008(2)
C(16) 0.036(2) 0.067(2) 0.078(3) 0.010(2) 0.026(2) 0.025(2)
C(17) 0.049(2) 0.026(1) 0.053(2) -0.005(1) 0.012(2) 0.007(1)
C(18) 0.34(1) 0.058(3) 0.133(6) 0.086(6) 0.148(8) 0.039(4)
C(19) 0.33(1) 0.106(5) 0.35(1) 0.120(7) 0.30(1) 0.155(8)
C(21) 0.030(1) 0.035(1) 0.029(1) 0.002(1) 0.015(1) 0.007(1)
C(22) 0.039(2) 0.047(2) 0.053(2) 0.009(1) 0.029(2) 0.014(2)
C(23) 0.035(1) 0.036(2) 0.043(2) 0.009(1) 0.021(1) 0.009(1)
C(24) 0.036(1) 0.041(2) 0.035(2) 0.001(1) 0.018(1) 0.014(1)
C(25) 0.050(2) 0.054(2) 0.063(2) -0.012(2) 0.018(2) 0.021(2)
C(26) 0.072(2) 0.063(2) 0.042(2) 0.007(2) 0.030(2) 0.019(2)
C(27) 0.048(2) 0.042(2) 0.076(3) 0.022(2) 0.036(2) 0.024(2)
C(28) 0.072(4) 0.079(5) 0.088(5) 0.035(4) 0.034(4) 0.044(4)
C(28A) 0.029(4) 0.052(6) 0.14(1) 0.006(4) 0.022(6) 0.031(7)
C(29) 0.110(7) 0.070(5) 0.118(7) 0.046(5) 0.083(7) 0.025(5)
C(29A) 0.059(6) 0.030(4) 0.070(7) 0.006(4) 0.015(5) 0.003(4)
C(31) 0.037(1) 0.030(1) 0.024(1) -0.002(1) 0.013(1) 0.001(1)
C(32) 0.054(2) 0.037(2) 0.023(1) 0.003(1) 0.014(1) 0.007(1)
C(33) 0.036(1) 0.032(1) 0.025(1) 0.002(1) 0.011(1) 0.008(1)
C(34) 0.046(2) 0.027(1) 0.029(1) 0.000(1) 0.016(1) 0.000(1)
C(35) 0.061(2) 0.044(2) 0.046(2) 0.009(2) 0.032(2) 0.006(1)
C(36) 0.061(2) 0.035(2) 0.043(2) -0.007(2) 0.015(2) -0.003(1)
C(37) 0.056(2) 0.037(2) 0.033(2) 0.011(1) 0.012(1) 0.015(1)
C(38) 0.119(8) 0.061(5) 0.18(1) 0.022(5) 0.105(9) 0.065(7)
C(38A) 0.16(2) 0.061(7) 0.065(7) 0.038(9) 0.078(10) 0.043(6)
C(39) 0.18(1) 0.055(5) 0.087(8) 0.020(7) -0.076(8) 0.019(5)
C(39A) 0.039(5) 0.092(9) 0.13(1) 0.024(5) 0.010(7) 0.068(10)
C(41) 0.042(2) 0.033(2) 0.043(2) -0.002(1) 0.021(1) 0.006(1)
C(42) 0.074(3) 0.050(2) 0.085(3) -0.028(2) 0.033(3) -0.002(2)
C(51) 0.032(1) 0.035(1) 0.040(2) -0.001(1) 0.015(1) 0.005(1)
C(52) 0.050(2) 0.061(2) 0.074(3) 0.014(2) 0.038(2) 0.008(2)
C(61) 0.038(1) 0.041(2) 0.036(2) 0.004(1) 0.017(1) 0.012(1)
C(62) 0.074(3) 0.077(3) 0.044(2) 0.018(2) 0.023(2) 0.033(2)
C(63) 0.071(2) 0.040(2) 0.073(3) -0.002(2) 0.052(2) -0.005(2)
C(81) 0.081(3) 0.090(4) 0.073(3) -0.025(3) 0.026(3) 0.012(3)
C(82) 0.096(4) 0.087(3) 0.046(2) -0.013(3) 0.024(2) 0.006(2)
C(91) 0.075(3) 0.056(2) 0.076(3) 0.005(2) 0.041(3) 0.023(2)
C(92) 0.066(2) 0.070(3) 0.070(3) -0.001(2) 0.039(2) 0.011(2)
C(101) 0.059(2) 0.060(3) 0.085(3) 0.002(2) 0.016(2) 0.014(2)
C(102) 0.078(3) 0.091(4) 0.094(4) -0.023(3) 0.039(3) -0.002(3)
C(111) 0.080(3) 0.068(3) 0.093(4) 0.006(3) 0.043(3) 0.025(3)
C(112) 0.058(2) 0.069(3) 0.068(3) -0.001(2) 0.014(2) 0.005(2)
C(121) 0.058(2) 0.053(2) 0.075(3) -0.002(2) 0.022(2) 0.020(2)
C(122) 0.102(4) 0.085(4) 0.166(7) 0.008(3) 0.090(5) 0.021(4)
B(1) 0.030(1) 0.023(1) 0.026(1) 0.003(1) 0.011(1) 0.006(1)

loop_
_atom_type_symbol
_atom_type_description
_atom_type_scat_dispersion_real
_atom_type_scat_dispersion_imag
_atom_type_scat_source
C C 0.003 0.002
;International Tables for Crystallography
(1992, Vol. C, Tables 4.2.6.8 and 6.1.1.4)
;
H H 0.000 0.000
;International Tables for Crystallography
(1992, Vol. C, Table 6.1.1.4)
;
O O 0.011 0.006
;International Tables for Crystallography
(1992, Vol. C, Tables 4.2.6.8 and 6.1.1.4)
;
N N 0.006 0.003
;International Tables for Crystallography
(1992, Vol. C, Tables 4.2.6.8 and 6.1.1.4)
;
B B 0.001 0.001
;International Tables for Crystallography
(1992, Vol. C, Tables 4.2.6.8 and 6.1.1.4)
;
F F 0.017 0.010
;International Tables for Crystallography
(1992, Vol. C, Tables 4.2.6.8 and 6.1.1.4)
;
Co Co 0.349 0.972
;International Tables for Crystallography
(1992, Vol. C, Tables 4.2.6.8 and 6.1.1.4)
;
S S 0.125 0.123
;International Tables for Crystallography
(1992, Vol. C, Tables 4.2.6.8 and 6.1.1.4)
;

loop_
_geom_angle_atom_site_label_1
_geom_angle_atom_site_label_2
_geom_angle_atom_site_label_3
_geom_angle
_geom_angle_site_symmetry_1
_geom_angle_site_symmetry_2
_geom_angle_site_symmetry_3
_geom_angle_publ_flag
N(11) Co(1) N(21) 88.14(9) . . . yes
N(11) Co(1) N(31) 88.18(9) . . . yes
N(11) Co(1) N(41) 179.8(1) . . . yes
N(11) Co(1) N(51) 93.16(10) . . . yes
N(11) Co(1) N(61) 92.92(9) . . . yes
N(21) Co(1) N(31) 87.17(9) . . . yes
N(21) Co(1) N(41) 92.11(10) . . . yes
N(21) Co(1) N(51) 178.34(8) . . . yes
N(21) Co(1) N(61) 94.13(10) . . . yes
N(31) Co(1) N(41) 91.79(9) . . . yes
N(31) Co(1) N(51) 91.8(1) . . . yes
N(31) Co(1) N(61) 178.33(9) . . . yes
N(41) Co(1) N(51) 86.6(1) . . . yes
N(41) Co(1) N(61) 87.11(10) . . . yes
N(51) Co(1) N(61) 86.8(1) . . . yes
O(1) S(1) O(2) 118.2(3) . . . yes
O(1) S(1) O(3) 105.0(4) . . . yes
O(1) S(1) C(63) 104.9(3) . . . yes
O(2) S(1) O(3) 113.2(3) . . . yes
O(2) S(1) C(63) 106.7(3) . . . yes
O(3) S(1) C(63) 108.2(2) . . . yes
Co(1) N(11) N(12) 116.8(1) . . . yes
Co(1) N(11) C(11) 136.9(2) . . . yes
N(12) N(11) C(11) 106.3(2) . . . yes
N(11) N(12) C(13) 109.8(2) . . . yes
N(11) N(12) B(1) 119.4(2) . . . yes
C(13) N(12) B(1) 130.8(2) . . . yes
Co(1) N(21) N(22) 116.6(2) . . . yes
Co(1) N(21) C(21) 136.0(2) . . . yes
N(22) N(21) C(21) 107.4(2) . . . yes
N(21) N(22) C(23) 109.5(3) . . . yes
N(21) N(22) B(1) 120.0(2) . . . yes
C(23) N(22) B(1) 130.6(3) . . . yes
Co(1) N(31) N(32) 117.0(2) . . . yes
Co(1) N(31) C(31) 136.3(2) . . . yes
N(32) N(31) C(31) 106.6(2) . . . yes
N(31) N(32) C(33) 109.7(2) . . . yes
N(31) N(32) B(1) 118.9(2) . . . yes
C(33) N(32) B(1) 131.4(2) . . . yes
Co(1) N(41) C(41) 177.0(2) . . . yes
Co(1) N(51) C(51) 175.9(2) . . . yes
Co(1) N(61) C(61) 173.6(3) . . . yes
N(11) C(11) C(12) 110.1(2) . . . yes
N(11) C(11) C(14) 122.4(3) . . . yes
C(12) C(11) C(14) 127.5(2) . . . yes
C(11) C(12) C(13) 106.5(3) . . . yes
N(12) C(13) C(12) 107.3(3) . . . yes
N(12) C(13) C(17) 124.0(2) . . . yes
C(12) C(13) C(17) 128.6(3) . . . yes
C(11) C(14) C(15) 110.3(3) . . . yes
C(11) C(14) C(16) 110.9(3) . . . yes
C(15) C(14) C(16) 110.8(3) . . . yes
C(13) C(17) C(18) 111.4(4) . . . yes
C(13) C(17) C(19) 110.8(4) . . . yes
C(18) C(17) C(19) 108.0(6) . . . yes
N(21) C(21) C(22) 109.0(3) . . . yes
N(21) C(21) C(24) 122.7(3) . . . yes
C(22) C(21) C(24) 128.3(3) . . . yes
C(21) C(22) C(23) 106.9(3) . . . yes
N(22) C(23) C(22) 107.2(3) . . . yes
N(22) C(23) C(27) 122.8(4) . . . yes
C(22) C(23) C(27) 130.0(4) . . . yes
C(21) C(24) C(25) 110.5(2) . . . yes
C(21) C(24) C(26) 111.0(3) . . . yes
C(25) C(24) C(26) 110.0(4) . . . yes
C(23) C(27) C(28) 113.0(4) . . . yes
C(23) C(27) C(28A) 107.5(5) . . . yes
C(23) C(27) C(29) 110.2(5) . . . yes
C(23) C(27) C(29A) 112.8(5) . . . yes
C(28) C(27) C(28A) 68.9(8) . . . yes
C(28) C(27) C(29) 115.3(5) . . . yes
C(28) C(27) C(29A) 130.2(7) . . . yes
C(28A) C(27) C(29) 53.4(7) . . . yes
C(28A) C(27) C(29A) 113.6(7) . . . yes
C(29) C(27) C(29A) 64.1(7) . . . yes
C(27) C(28) C(28A) 60.8(6) . . . yes
C(27) C(28A) C(28) 50.3(5) . . . yes
C(27) C(28A) C(29) 60.1(6) . . . yes
C(28) C(28A) C(29) 104.6(9) . . . yes
C(27) C(29) C(28A) 66.5(7) . . . yes
C(27) C(29) C(29A) 53.2(6) . . . yes
C(28A) C(29) C(29A) 115(1) . . . yes
C(27) C(29A) C(29) 62.8(6) . . . yes
N(31) C(31) C(32) 109.7(2) . . . yes
N(31) C(31) C(34) 123.0(3) . . . yes
C(32) C(31) C(34) 127.3(3) . . . yes
C(31) C(32) C(33) 106.7(3) . . . yes
N(32) C(33) C(32) 107.2(3) . . . yes
N(32) C(33) C(37) 123.9(3) . . . yes
C(32) C(33) C(37) 128.8(3) . . . yes
C(31) C(34) C(35) 110.0(3) . . . yes
C(31) C(34) C(36) 110.1(2) . . . yes
C(35) C(34) C(36) 110.3(3) . . . yes
C(33) C(37) C(38) 106.2(4) . . . yes
C(33) C(37) C(38A) 112.0(7) . . . yes
C(33) C(37) C(39) 111.1(4) . . . yes
C(33) C(37) C(39A) 106.7(7) . . . yes
C(38) C(37) C(38A) 46.0(8) . . . yes
C(38) C(37) C(39) 107.8(9) . . . yes
C(38) C(37) C(39A) 145.8(8) . . . yes
C(38A) C(37) C(39) 63(1) . . . yes
C(38A) C(37) C(39A) 111(1) . . . yes
C(39) C(37) C(39A) 50(1) . . . yes
C(37) C(38) C(38A) 62(1) . . . yes
C(37) C(38A) C(38) 71(1) . . . yes
C(37) C(38A) C(39) 58(1) . . . yes
C(38) C(38A) C(39) 128(1) . . . yes
C(37) C(39) C(38A) 58.0(8) . . . yes
C(37) C(39) C(39A) 67.8(8) . . . yes
C(38A) C(39) C(39A) 122(1) . . . yes
C(37) C(39A) C(39) 61.6(9) . . . yes
N(41) C(41) C(42) 179.3(4) . . . yes
N(51) C(51) C(52) 179.0(3) . . . yes
N(61) C(61) C(62) 178.4(4) . . . yes
S(1) C(63) F(1) 111.6(3) . . . yes
S(1) C(63) F(2) 112.4(4) . . . yes
S(1) C(63) F(3) 106.3(3) . . . yes
F(1) C(63) F(2) 114.9(5) . . . yes
F(1) C(63) F(3) 106.6(6) . . . yes
F(2) C(63) F(3) 104.1(4) . . . yes
N(81) C(81) C(82) 178.7(6) . . . yes
N(91) C(91) C(92) 177.9(6) . . . yes
N(101) C(101) C(102) 176.6(6) . . . yes
N(111) C(111) C(112) 177.5(6) . . . yes
N(121) C(121) C(122) 178.3(6) . . . yes
N(12) B(1) N(22) 109.9(2) . . . yes
N(12) B(1) N(32) 109.3(2) . . . yes
N(22) B(1) N(32) 109.3(2) . . . yes

loop_
_geom_bond_atom_site_label_1
_geom_bond_atom_site_label_2
_geom_bond_distance
_geom_bond_site_symmetry_1
_geom_bond_site_symmetry_2
_geom_bond_publ_flag
Co(1) N(11) 2.109(2) . . yes
Co(1) N(21) 2.115(2) . . yes
Co(1) N(31) 2.119(2) . . yes
Co(1) N(41) 2.172(3) . . yes
Co(1) N(51) 2.177(3) . . yes
Co(1) N(61) 2.169(3) . . yes
S(1) O(1) 1.353(5) . . yes
S(1) O(2) 1.382(7) . . yes
S(1) O(3) 1.449(5) . . yes
S(1) C(63) 1.777(4) . . yes
F(1) C(63) 1.231(8) . . yes
F(2) C(63) 1.332(8) . . yes
F(3) C(63) 1.417(7) . . yes
N(11) N(12) 1.383(3) . . yes
N(11) C(11) 1.346(3) . . yes
N(12) C(13) 1.363(4) . . yes
N(12) B(1) 1.542(3) . . yes
N(21) N(22) 1.370(3) . . yes
N(21) C(21) 1.337(4) . . yes
N(22) C(23) 1.362(4) . . yes
N(22) B(1) 1.543(5) . . yes
N(31) N(32) 1.381(3) . . yes
N(31) C(31) 1.341(4) . . yes
N(32) C(33) 1.357(4) . . yes
N(32) B(1) 1.542(4) . . yes
N(41) C(41) 1.131(4) . . yes
N(51) C(51) 1.129(4) . . yes
N(61) C(61) 1.129(4) . . yes
N(81) C(81) 1.161(9) . . yes
N(91) C(91) 1.131(8) . . yes
N(101) C(101) 1.152(9) . . yes
N(111) C(111) 1.115(9) . . yes
N(121) C(121) 1.122(8) . . yes
C(11) C(12) 1.390(4) . . yes
C(11) C(14) 1.498(4) . . yes
C(12) C(13) 1.383(4) . . yes
C(13) C(17) 1.505(4) . . yes
C(14) C(15) 1.540(5) . . yes
C(14) C(16) 1.525(6) . . yes
C(17) C(18) 1.461(8) . . yes
C(17) C(19) 1.44(1) . . yes
C(21) C(22) 1.396(4) . . yes
C(21) C(24) 1.500(5) . . yes
C(22) C(23) 1.373(6) . . yes
C(23) C(27) 1.508(5) . . yes
C(24) C(25) 1.538(5) . . yes
C(24) C(26) 1.539(5) . . yes
C(27) C(28) 1.450(9) . . yes
C(27) C(28A) 1.64(1) . . yes
C(27) C(29) 1.55(1) . . yes
C(27) C(29A) 1.399(9) . . yes
C(28) C(28A) 1.76(2) . . yes
C(28A) C(29) 1.44(2) . . yes
C(29) C(29A) 1.57(2) . . yes
C(31) C(32) 1.389(4) . . yes
C(31) C(34) 1.503(4) . . yes
C(32) C(33) 1.382(4) . . yes
C(33) C(37) 1.502(4) . . yes
C(34) C(35) 1.538(6) . . yes
C(34) C(36) 1.521(4) . . yes
C(37) C(38) 1.59(1) . . yes
C(37) C(38A) 1.49(2) . . yes
C(37) C(39) 1.50(1) . . yes
C(37) C(39A) 1.58(1) . . yes
C(38) C(38A) 1.21(2) . . yes
C(38A) C(39) 1.56(3) . . yes
C(39) C(39A) 1.32(3) . . yes
C(41) C(42) 1.459(5) . . yes
C(51) C(52) 1.457(6) . . yes
C(61) C(62) 1.455(5) . . yes
C(81) C(82) 1.399(8) . . yes
C(91) C(92) 1.444(8) . . yes
C(101) C(102) 1.432(9) . . yes
C(111) C(112) 1.417(7) . . yes
C(121) C(122) 1.441(10) . . yes

loop_
_geom_contact_atom_site_label_1
_geom_contact_atom_site_label_2
_geom_contact_distance
_geom_contact_site_symmetry_1
_geom_contact_site_symmetry_2
_geom_contact_publ_flag
F(1) C(112) 3.314(10) . 2_756 ?
F(2) C(122) 3.15(1) . 2_656 ?
F(2) C(61) 3.485(6) . 2_656 ?
F(3) C(35) 3.547(6) . 2_655 ?
O(1) C(42) 3.311(8) . 2_656 ?
O(1) C(52) 3.407(8) . 1_556 ?
O(1) C(42) 3.490(8) . 1_656 ?
O(3) C(122) 3.36(1) . 2_656 ?
N(81) C(38A) 3.59(2) . 1_556 ?
N(101) C(52) 3.428(9) . 1_556 ?
N(121) C(41) 3.314(6) . 2_655 ?
N(121) C(42) 3.341(8) . 2_655 ?
N(121) C(121) 3.509(6) . 2_655 ?
N(121) C(34) 3.594(6) . 2_655 ?
C(29A) C(39A) 3.60(2) . 2_565 ?
C(38) C(91) 3.59(1) . 1_554 ?
C(38A) C(81) 3.44(2) . 1_554 ?
